data_2209963
loop_
_publ_author_name
'Dariusz Wyrzykowski'
'Artur Sikorski'
'Tadeusz Lis'
'Antoni Konitz'
'Zygmunt Warnke'

_publ_section_title
;
 Bis(2-methylquinolinium) tetrachloroferrate(III) chloride
;
_journal_coeditor_code OB2024
_journal_issue 8
_journal_name_full 'Acta Crystallographica Section E'
_journal_page_first m1737
_journal_page_last m1739
_journal_paper_doi 10.1107/S1600536806024172
_journal_volume 62
_journal_year 2006
_chemical_formula_iupac '(C10 H10 N)2 [Fe Cl4] Cl'
_chemical_formula_moiety '2C10 H10 N +, Cl4 Fe -, Cl -'
_chemical_formula_sum 'C20 H20 Cl5 Fe N2'
_chemical_formula_weight 521.48
_chemical_name_systematic
;
Bis(2-methylquinolinium) tetrachloroferrate(III) chloride
;
_space_group_IT_number 2
_symmetry_cell_setting triclinic
_symmetry_space_group_name_Hall '-P 1'
_symmetry_space_group_name_H-M 'P -1'
_atom_sites_solution_hydrogens geom
_atom_sites_solution_primary direct
_atom_sites_solution_secondary difmap
_cell_angle_alpha 112.98(3)
_cell_angle_beta 100.46(3)
_cell_angle_gamma 93.32(3)
_cell_formula_units_Z 2
_cell_length_a 8.645(2)
_cell_length_b 10.888(3)
_cell_length_c 13.503(3)
_cell_measurement_reflns_used 15685
_cell_measurement_temperature 100(2)
_cell_measurement_theta_max 27.75
_cell_measurement_theta_min 3.54
_cell_volume 1139.0(6)
_computing_cell_refinement 'CrysAlis RED (Oxford Diffraction, 2003)'
_computing_data_collection 'CrysAlis CCD (Oxford Diffraction, 2003)'
_computing_data_reduction 'CrysAlis RED'
_computing_molecular_graphics 'MERCURY (Bruno <i>et al.</i>,  2002)'
_computing_publication_material 'SHELXL97 and PLATON (Spek, 2003)'
_computing_structure_refinement 'SHELXL97 (Sheldrick, 1997)'
_computing_structure_solution 'SHELXS97 (Sheldrick, 1997)'
_diffrn_ambient_temperature 100(2)
_diffrn_measured_fraction_theta_full 0.990
_diffrn_measured_fraction_theta_max 0.990
_diffrn_measurement_device_type 'Kuma KM-4-CCD \k-geometry'
_diffrn_measurement_method \w
_diffrn_radiation_monochromator graphite
_diffrn_radiation_source 'fine-focus sealed tube'
_diffrn_radiation_type MoK\a
_diffrn_radiation_wavelength 0.71073
_diffrn_reflns_av_R_equivalents 0.0227
_diffrn_reflns_av_sigmaI/netI 0.0177
_diffrn_reflns_limit_h_max 11
_diffrn_reflns_limit_h_min -11
_diffrn_reflns_limit_k_max 13
_diffrn_reflns_limit_k_min -14
_diffrn_reflns_limit_l_max 17
_diffrn_reflns_limit_l_min -17
_diffrn_reflns_number 15108
_diffrn_reflns_theta_full 27.75
_diffrn_reflns_theta_max 27.75
_diffrn_reflns_theta_min 3.54
_diffrn_standards_number 0
_exptl_absorpt_coefficient_mu 1.258
_exptl_absorpt_correction_T_max 0.659
_exptl_absorpt_correction_T_min 0.516
_exptl_absorpt_correction_type analytical
_exptl_absorpt_process_details '(CrysAlis RED; Oxford Diffraction, 2003)'
_exptl_crystal_colour green
_exptl_crystal_density_diffrn 1.521
_exptl_crystal_density_method 'not measured'
_exptl_crystal_description prism
_exptl_crystal_F_000 530
_exptl_crystal_size_max 0.5
_exptl_crystal_size_mid 0.4
_exptl_crystal_size_min 0.4
_refine_diff_density_max 0.37
_refine_diff_density_min -0.42
_refine_ls_extinction_coef 0.0070(7)
_refine_ls_extinction_expression Fc^*^=kFc[1+0.001xFc^2^\l^3^/sin(2\q)]^-1/4^
_refine_ls_extinction_method SHELXL97
_refine_ls_goodness_of_fit_ref 1.065
_refine_ls_hydrogen_treatment constr
_refine_ls_matrix_type full
_refine_ls_number_parameters 261
_refine_ls_number_reflns 5318
_refine_ls_number_restraints 0
_refine_ls_restrained_S_all 1.065
_refine_ls_R_factor_all 0.0291
_refine_ls_R_factor_gt 0.0264
_refine_ls_shift/su_max 0.002
_refine_ls_shift/su_mean 0.000
_refine_ls_structure_factor_coef Fsqd
_refine_ls_weighting_details 'calc w=1/[\s^2^(Fo^2^)+(0.0324P)^2^+0.6399P] where P=(Fo^2^+2Fc^2^)/3'
_refine_ls_weighting_scheme calc
_refine_ls_wR_factor_gt 0.0654
_refine_ls_wR_factor_ref 0.0674
_reflns_number_gt 4884
_reflns_number_total 5318
_reflns_threshold_expression I>2\s(I)
_cod_data_source_file ob2024.cif
_cod_data_source_block I
_cod_database_code 2209963
_cod_database_fobs_code 2209963

loop_
_symmetry_equiv_pos_as_xyz
'x, y, z'
'-x, -y, -z'

loop_
_atom_site_type_symbol
_atom_site_label
_atom_site_fract_x
_atom_site_fract_y
_atom_site_fract_z
_atom_site_U_iso_or_equiv
_atom_site_adp_type
_atom_site_calc_flag
_atom_site_refinement_flags
_atom_site_occupancy
Fe Fe1 0.86331(2) 0.16692(2) 0.351496(17) 0.01666(7) Uani d . 1
Cl Cl1 0.80913(5) 0.37152(4) 0.37881(3) 0.02519(9) Uani d . 1
Cl Cl2 0.88722(5) 0.05993(4) 0.18000(3) 0.02890(10) Uani d . 1
Cl Cl3 1.09034(17) 0.1826(3) 0.46175(7) 0.0270(4) Uani d P 0.931(12)
Cl Cl31 1.067(2) 0.1425(19) 0.4562(8) 0.024(2) Uiso d P 0.069(12)
Cl Cl4 0.67323(5) 0.06072(4) 0.38653(4) 0.03320(11) Uani d . 1
Cl Cl5 0.55145(4) 0.26335(4) 0.95713(3) 0.02138(9) Uani d . 1
N N1 0.53352(14) 0.67298(12) 0.81939(10) 0.0173(2) Uani d . 1
H H1A 0.4934 0.6963 0.8785 0.021 Uiso calc R 1
C C2 0.61075(18) 0.76890(15) 0.80288(12) 0.0197(3) Uani d . 1
C C3 0.67627(19) 0.73207(16) 0.70843(13) 0.0227(3) Uani d . 1
H H3A 0.7309 0.7999 0.6946 0.027 Uiso calc R 1
C C4 0.66207(18) 0.60060(16) 0.63697(12) 0.0209(3) Uani d . 1
H H4A 0.7086 0.5770 0.5746 0.025 Uiso calc R 1
C C5 0.55764(18) 0.36123(16) 0.58427(12) 0.0205(3) Uani d . 1
H H5A 0.6020 0.3320 0.5208 0.025 Uiso calc R 1
C C6 0.47347(18) 0.27020(16) 0.60755(13) 0.0224(3) Uani d . 1
H H6A 0.4575 0.1774 0.5592 0.027 Uiso calc R 1
C C7 0.40964(18) 0.31202(16) 0.70268(13) 0.0224(3) Uani d . 1
H H7A 0.3519 0.2466 0.7175 0.027 Uiso calc R 1
C C8 0.42914(17) 0.44468(15) 0.77391(13) 0.0198(3) Uani d . 1
H H8A 0.3871 0.4718 0.8383 0.024 Uiso calc R 1
C C9 0.51223(16) 0.53929(14) 0.74974(11) 0.0162(3) Uani d . 1
C C10 0.57862(16) 0.49972(15) 0.65532(12) 0.0170(3) Uani d . 1
C C11 0.6242(2) 0.90990(16) 0.88527(14) 0.0281(3) Uani d . 1
H H11A 0.6032 0.9096 0.9541 0.042 Uiso calc R 1
H H11B 0.5467 0.9568 0.8566 0.042 Uiso calc R 1
H H11C 0.7317 0.9563 0.8995 0.042 Uiso calc R 1
N N10 0.78866(14) 0.34235(12) 0.84378(10) 0.0162(2) Uani d . 1
H H10A 0.7189 0.3184 0.8753 0.019 Uiso calc R 1
C C20 0.82760(17) 0.24663(15) 0.75829(12) 0.0191(3) Uani d . 1
C C30 0.93774(18) 0.28098(17) 0.70558(13) 0.0229(3) Uani d . 1
H H30A 0.9664 0.2135 0.6446 0.027 Uiso calc R 1
C C40 1.00298(17) 0.41161(17) 0.74252(13) 0.0228(3) Uani d . 1
H H40A 1.0768 0.4355 0.7065 0.027 Uiso calc R 1
C C50 1.02523(18) 0.65023(17) 0.87842(14) 0.0243(3) Uani d . 1
H H50A 1.1020 0.6795 0.8472 0.029 Uiso calc R 1
C C60 0.97663(19) 0.74209(17) 0.96617(14) 0.0260(3) Uani d . 1
H H60A 1.0208 0.8343 0.9950 0.031 Uiso calc R 1
C C70 0.86274(18) 0.70242(16) 1.01421(13) 0.0224(3) Uani d . 1
H H70A 0.8297 0.7678 1.0742 0.027 Uiso calc R 1
C C80 0.79985(17) 0.57026(15) 0.97481(12) 0.0184(3) Uani d . 1
H H80A 0.7232 0.5426 1.0070 0.022 Uiso calc R 1
C C90 0.85035(16) 0.47527(15) 0.88546(12) 0.0160(3) Uani d . 1
C C100 0.96212(16) 0.51303(16) 0.83449(12) 0.0187(3) Uani d . 1
C C110 0.7525(2) 0.10631(16) 0.72199(14) 0.0253(3) Uani d . 1
H H11G 0.6571 0.1060 0.7516 0.038 Uiso calc R 1
H H11D 0.8276 0.0564 0.7491 0.038 Uiso calc R 1
H H11E 0.7230 0.0634 0.6412 0.038 Uiso calc R 1

loop_
_atom_site_aniso_label
_atom_site_aniso_U_11
_atom_site_aniso_U_22
_atom_site_aniso_U_33
_atom_site_aniso_U_12
_atom_site_aniso_U_13
_atom_site_aniso_U_23
Fe1 0.01678(11) 0.01690(11) 0.01696(11) 0.00270(8) 0.00541(8) 0.00684(8)
Cl1 0.0320(2) 0.01997(17) 0.0296(2) 0.00829(14) 0.01374(16) 0.01273(15)
Cl2 0.0433(2) 0.02261(18) 0.01708(18) 0.00205(16) 0.00789(16) 0.00408(15)
Cl3 0.0189(3) 0.0457(10) 0.0194(3) 0.0106(4) 0.00687(19) 0.0144(3)
Cl4 0.0341(2) 0.02223(19) 0.0443(2) -0.00335(15) 0.01996(19) 0.01074(18)
Cl5 0.02390(18) 0.02347(17) 0.02109(17) 0.00315(13) 0.01329(14) 0.01004(14)
N1 0.0184(6) 0.0210(6) 0.0145(6) 0.0025(5) 0.0054(5) 0.0085(5)
C2 0.0196(7) 0.0220(7) 0.0185(7) 0.0008(5) 0.0036(5) 0.0097(6)
C3 0.0248(7) 0.0254(7) 0.0216(7) 0.0004(6) 0.0073(6) 0.0131(6)
C4 0.0202(7) 0.0280(8) 0.0166(7) 0.0036(6) 0.0063(6) 0.0103(6)
C5 0.0195(7) 0.0240(7) 0.0169(7) 0.0067(6) 0.0041(5) 0.0067(6)
C6 0.0204(7) 0.0203(7) 0.0237(8) 0.0041(6) 0.0018(6) 0.0071(6)
C7 0.0178(7) 0.0226(7) 0.0276(8) -0.0001(5) 0.0028(6) 0.0124(6)
C8 0.0174(7) 0.0246(7) 0.0205(7) 0.0027(5) 0.0056(5) 0.0118(6)
C9 0.0126(6) 0.0205(7) 0.0151(6) 0.0017(5) 0.0004(5) 0.0080(6)
C10 0.0141(6) 0.0225(7) 0.0156(6) 0.0039(5) 0.0024(5) 0.0092(6)
C11 0.0385(9) 0.0224(8) 0.0243(8) -0.0009(7) 0.0112(7) 0.0092(7)
N10 0.0137(5) 0.0214(6) 0.0179(6) 0.0044(4) 0.0072(4) 0.0108(5)
C20 0.0166(7) 0.0250(7) 0.0191(7) 0.0060(5) 0.0054(5) 0.0114(6)
C30 0.0200(7) 0.0328(8) 0.0209(7) 0.0084(6) 0.0106(6) 0.0130(7)
C40 0.0151(7) 0.0390(9) 0.0224(7) 0.0051(6) 0.0075(6) 0.0195(7)
C50 0.0177(7) 0.0315(8) 0.0299(8) -0.0005(6) 0.0032(6) 0.0204(7)
C60 0.0228(8) 0.0249(8) 0.0310(9) -0.0016(6) -0.0004(6) 0.0154(7)
C70 0.0220(7) 0.0233(7) 0.0215(7) 0.0057(6) 0.0024(6) 0.0095(6)
C80 0.0153(6) 0.0234(7) 0.0198(7) 0.0043(5) 0.0047(5) 0.0116(6)
C90 0.0123(6) 0.0224(7) 0.0171(7) 0.0040(5) 0.0030(5) 0.0119(6)
C100 0.0129(6) 0.0286(8) 0.0205(7) 0.0036(5) 0.0036(5) 0.0161(6)
C110 0.0288(8) 0.0227(7) 0.0264(8) 0.0064(6) 0.0123(7) 0.0089(6)

loop_
_atom_type_symbol
_atom_type_description
_atom_type_scat_dispersion_real
_atom_type_scat_dispersion_imag
_atom_type_scat_source
C C 0.0033 0.0016 'International Tables Vol C Tables 4.2.6.8 and 6.1.1.4'
H H 0.0000 0.0000 'International Tables Vol C Tables 4.2.6.8 and 6.1.1.4'
N N 0.0061 0.0033 'International Tables Vol C Tables 4.2.6.8 and 6.1.1.4'
Cl Cl 0.1484 0.1585 'International Tables Vol C Tables 4.2.6.8 and 6.1.1.4'
Fe Fe 0.3463 0.8444 'International Tables Vol C Tables 4.2.6.8 and 6.1.1.4'

loop_
_geom_angle_atom_site_label_1
_geom_angle_atom_site_label_2
_geom_angle_atom_site_label_3
_geom_angle
_geom_angle_publ_flag
Cl1 Fe1 Cl2 109.64(3) no
Cl1 Fe1 Cl3 108.88(10) no
Cl1 Fe1 Cl4 108.77(3) no
Cl2 Fe1 Cl3 108.22(4) no
Cl2 Fe1 Cl4 111.03(4) no
Cl3 Fe1 Cl4 110.27(8) no
Cl31 Fe1 Cl4 100.7(6) ?
Cl31 Fe1 Cl3 11.6(5) ?
Cl31 Fe1 Cl2 107.1(3) ?
Cl31 Fe1 Cl1 119.3(5) ?
C2 N1 C9 123.72(13) no
C2 N1 H1A 118.1 ?
C9 N1 H1A 118.1 ?
N1 C2 C3 118.42(14) ?
N1 C2 C11 117.88(14) ?
C3 C2 C11 123.70(14) ?
C4 C3 C2 120.84(14) ?
C4 C3 H3A 119.6 ?
C2 C3 H3A 119.6 ?
C3 C4 C10 120.06(14) ?
C3 C4 H4A 120.0 ?
C10 C4 H4A 120.0 ?
C6 C5 C10 119.49(14) ?
C6 C5 H5A 120.3 ?
C10 C5 H5A 120.3 ?
C5 C6 C7 120.80(15) ?
C5 C6 H6A 119.6 ?
C7 C6 H6A 119.6 ?
C8 C7 C6 121.36(14) ?
C8 C7 H7A 119.3 ?
C6 C7 H7A 119.3 ?
C7 C8 C9 118.40(14) ?
C7 C8 H8A 120.8 ?
C9 C8 H8A 120.8 ?
N1 C9 C8 119.79(13) ?
N1 C9 C10 118.89(13) ?
C8 C9 C10 121.30(14) ?
C4 C10 C5 123.31(14) ?
C4 C10 C9 118.06(14) ?
C5 C10 C9 118.63(13) ?
C2 C11 H11A 109.5 ?
C2 C11 H11B 109.5 ?
H11A C11 H11B 109.5 ?
C2 C11 H11C 109.5 ?
H11A C11 H11C 109.5 ?
H11B C11 H11C 109.5 ?
C20 N10 C90 123.99(13) no
C20 N10 H10A 118.0 ?
C90 N10 H10A 118.0 ?
N10 C20 C30 119.67(14) ?
N10 C20 C110 118.42(13) ?
C30 C20 C110 121.91(14) ?
C40 C30 C20 119.35(15) ?
C40 C30 H30A 120.3 ?
C20 C30 H30A 120.3 ?
C30 C40 C100 120.68(14) ?
C30 C40 H40A 119.7 ?
C100 C40 H40A 119.7 ?
C60 C50 C100 120.43(14) ?
C60 C50 H50A 119.8 ?
C100 C50 H50A 119.8 ?
C50 C60 C70 121.35(15) ?
C50 C60 H60A 119.3 ?
C70 C60 H60A 119.3 ?
C80 C70 C60 120.06(15) ?
C80 C70 H70A 120.0 ?
C60 C70 H70A 120.0 ?
C70 C80 C90 118.88(14) ?
C70 C80 H80A 120.6 ?
C90 C80 H80A 120.6 ?
N10 C90 C80 120.19(13) ?
N10 C90 C100 117.71(13) ?
C80 C90 C100 122.09(14) ?
C50 C100 C90 117.18(14) ?
C50 C100 C40 124.23(14) ?
C90 C100 C40 118.59(14) ?
C20 C110 H11G 109.5 ?
C20 C110 H11D 109.5 ?
H11G C110 H11D 109.5 ?
C20 C110 H11E 109.5 ?
H11G C110 H11E 109.5 ?
H11D C110 H11E 109.5 ?

loop_
_geom_bond_atom_site_label_1
_geom_bond_atom_site_label_2
_geom_bond_distance
_geom_bond_publ_flag
Fe1 Cl1 2.2040(10) no
Fe1 Cl2 2.2040(10) no
Fe1 Cl3 2.1910(10) no
Fe1 Cl31 2.150(10) no
Fe1 Cl4 2.1800(10) no
N1 C2 1.320(2) no
N1 C9 1.369(2) no
N1 H1A 0.8800 ?
C2 C3 1.413(2) ?
C2 C11 1.485(2) ?
C3 C4 1.361(2) ?
C3 H3A 0.9500 ?
C4 C10 1.405(2) ?
C4 H4A 0.9500 ?
C5 C6 1.361(2) ?
C5 C10 1.415(2) ?
C5 H5A 0.9500 ?
C6 C7 1.411(2) ?
C6 H6A 0.9500 ?
C7 C8 1.367(2) ?
C7 H7A 0.9500 ?
C8 C9 1.395(2) ?
C8 H8A 0.9500 ?
C9 C10 1.416(2) ?
C11 H11A 0.9800 ?
C11 H11B 0.9800 ?
C11 H11C 0.9800 ?
N10 C20 1.332(2) no
N10 C90 1.364(2) no
N10 H10A 0.8800 ?
C20 C30 1.402(2) ?
C20 C110 1.477(2) ?
C30 C40 1.357(2) ?
C30 H30A 0.9500 ?
C40 C100 1.421(2) ?
C40 H40A 0.9500 ?
C50 C60 1.373(3) ?
C50 C100 1.406(2) ?
C50 H50A 0.9500 ?
C60 C70 1.406(2) ?
C60 H60A 0.9500 ?
C70 C80 1.362(2) ?
C70 H70A 0.9500 ?
C80 C90 1.409(2) ?
C80 H80A 0.9500 ?
C90 C100 1.4116(19) ?
C110 H11G 0.9800 ?
C110 H11D 0.9800 ?
C110 H11E 0.9800 ?

loop_
_geom_hbond_atom_site_label_D
_geom_hbond_atom_site_label_H
_geom_hbond_atom_site_label_A
_geom_hbond_site_symmetry_D
_geom_hbond_site_symmetry_H
_geom_hbond_site_symmetry_A
_geom_hbond_distance_DH
_geom_hbond_distance_HA
_geom_hbond_distance_DA
_geom_hbond_angle_DHA
_geom_hbond_publ_flag
N1 H1A Cl5 1_555 1_555 2_667 0.88 2.20 3.059(2) 165 y
N10 H10A Cl5 1_555 1_555 1_555 0.88 2.16 3.042(2) 178 y
C30 H30A Cl3 1_555 1_555 1_555 0.95 2.78 3.566(2) 140 y

loop_
_geom_torsion_atom_site_label_1
_geom_torsion_atom_site_label_2
_geom_torsion_atom_site_label_3
_geom_torsion_atom_site_label_4
_geom_torsion
_geom_torsion_publ_flag
C9 N1 C2 C3 -0.4(2) ?
C9 N1 C2 C11 179.81(14) ?
N1 C2 C3 C4 -0.9(2) no
C11 C2 C3 C4 178.87(15) ?
C2 C3 C4 C10 1.3(2) ?
C10 C5 C6 C7 -1.2(2) ?
C5 C6 C7 C8 0.4(2) ?
C6 C7 C8 C9 0.9(2) ?
C2 N1 C9 C8 179.86(14) ?
C2 N1 C9 C10 1.2(2) ?
C7 C8 C9 N1 179.89(13) ?
C7 C8 C9 C10 -1.5(2) ?
C3 C4 C10 C5 179.41(14) ?
C3 C4 C10 C9 -0.5(2) ?
C6 C5 C10 C4 -179.25(14) ?
C6 C5 C10 C9 0.7(2) ?
N1 C9 C10 C4 -0.75(19) ?
C8 C9 C10 C4 -179.37(13) ?
N1 C9 C10 C5 179.34(13) ?
C8 C9 C10 C5 0.7(2) ?
C90 N10 C20 C30 -0.3(2) ?
C90 N10 C20 C110 179.60(13) ?
N10 C20 C30 C40 -0.1(2) no
C110 C20 C30 C40 -179.99(14) ?
C20 C30 C40 C100 0.7(2) ?
C100 C50 C60 C70 -0.3(2) ?
C50 C60 C70 C80 0.9(2) ?
C60 C70 C80 C90 -0.3(2) ?
C20 N10 C90 C80 178.67(13) ?
C20 N10 C90 C100 0.0(2) ?
C70 C80 C90 N10 -179.56(13) ?
C70 C80 C90 C100 -1.0(2) ?
C60 C50 C100 C90 -1.0(2) ?
C60 C50 C100 C40 178.63(15) ?
N10 C90 C100 C50 -179.80(12) ?
C80 C90 C100 C50 1.6(2) ?
N10 C90 C100 C40 0.60(19) ?
C80 C90 C100 C40 -178.01(13) ?
C30 C40 C100 C50 179.44(14) ?
C30 C40 C100 C90 -1.0(2) ?
